data_4030341
loop_
_publ_author_name
'Jesih, A.'
'Lutar, K.'
'Leban, I.'
'Zemva, B.'

_publ_section_title
;
 Vibrational spectra and crystal structure of (XeF5)2NiF6 and its
 decomposition in the laser beam followed by Raman spectroscopy
;
_journal_name_full 'European Journal of Solid State and Inorganic Chemistry'
_journal_page_first 829
_journal_page_last 840
_journal_volume 28
_journal_year 1991
_chemical_formula_sum 'F16 Ni Xe2'
_chemical_formula_weight 625.3
_space_group_IT_number 61
_symmetry_cell_setting orthorhombic
_symmetry_Int_Tables_number 61
_symmetry_space_group_name_Hall '-P 2ac 2ab'
_symmetry_space_group_name_H-M 'P b c a'
_cell_angle_alpha 90
_cell_angle_beta 90
_cell_angle_gamma 90
_cell_formula_units_Z 8
_cell_length_a 18.837(2)
_cell_length_b 11.148(2)
_cell_length_c 10.952(1)
_cell_volume 2299.9(5)
_diffrn_ambient_temperature 293
_diffrn_radiation_probe x-ray
_diffrn_radiation_type MoK\a
_diffrn_radiation_wavelength 0.71069
_exptl_absorpt_coefficient_mu 7.68
_exptl_crystal_density_diffrn 3.612
_exptl_crystal_F_000 2240
_refine_ls_number_parameters 172
_refine_ls_number_reflns 1084
_refine_ls_R_factor_gt 0.056
_refine_ls_wR_factor_gt 0.069
_cod_data_source_file EJSSIC-1991-28-829-840.cif
_cod_data_source_block (XeF5)2NiF6
_cod_database_code 4030341

loop_
_symmetry_equiv_pos_site_id
_symmetry_equiv_pos_as_xyz
1 x,y,z
2 1/2-x,-y,1/2+z
3 1/2+x,1/2-y,-z
4 -x,1/2+y,1/2-z
5 -x,-y,-z
6 1/2+x,y,1/2-z
7 1/2-x,1/2+y,z
8 x,1/2-y,1/2+z

loop_
_atom_site_label
_atom_site_type_symbol
_atom_site_thermal_displace_type
_atom_site_fract_x
_atom_site_fract_y
_atom_site_fract_z
_atom_site_occupancy
_atom_site_U_iso_or_equiv
Xe1 Xe Uiso 0.49182(10) 0.19221(10) 0.19374(10) 1.000 0.0390
Xe2 Xe Uiso 0.78923(10) -0.0038(2) -0.01788(10) 1.000 0.0490
Ni Ni Uiso 0.6224(2) 0.0374(3) 0.0240(3) 1.000 0.0420
F1 F Uiso 0.4709(7) 0.2997(14) 0.3125(13) 1.000 0.0750
F2 F Uiso 0.4848(8) 0.0902(16) 0.3260(13) 1.000 0.0810
F3 F Uiso 0.5813(8) 0.2360(14) 0.2426(14) 1.000 0.0800
F4 F Uiso 0.4872(9) 0.3302(13) 0.1036(17) 1.000 0.0970
F5 F Uiso 0.3938(7) 0.1966(18) 0.1908(15) 1.000 0.1020
F6 F Uiso 0.8831(7) -0.0360(17) -0.0400(17) 1.000 0.1070
F7 F Uiso 0.8090(9) -0.0934(19) 0.1179(19) 1.000 0.1210
F8 F Uiso 0.8324(10) 0.1253(19) 0.058(2) 1.000 0.1330
F9 F Uiso 0.8070(9) 0.073(2) -0.1629(16) 1.000 0.1150
F10 F Uiso 0.7832(9) -0.1395(17) -0.108(2) 1.000 0.1190
F11 F Uiso 0.5771(7) 0.0184(11) 0.1619(12) 1.000 0.0530
F12 F Uiso 0.6743(7) -0.0952(10) 0.0469(16) 1.000 0.0640
F13 F Uiso 0.6932(6) 0.1132(12) 0.0991(14) 1.000 0.0580
F14 F Uiso 0.5564(7) -0.0421(16) -0.0548(15) 1.000 0.1010
F15 F Uiso 0.5746(7) 0.1729(13) 0.0072(12) 1.000 0.0650
F16 F Uiso 0.6725(7) 0.0599(14) -0.1134(12) 1.000 0.0660

loop_
_atom_type_symbol
_atom_type_description
_atom_type_scat_dispersion_real
_atom_type_scat_dispersion_imag
_atom_type_scat_source
F F 0.0171 0.0103 ' International Tables Vol C Tables 4.2.6.8 and 6.1.1.4'
Ni Ni 0.3393 1.1124 ' International Tables Vol C Tables 4.2.6.8 and 6.1.1.4'
Xe Xe -0.4205 1.9578 ' International Tables Vol C Tables 4.2.6.8 and 6.1.1.4'

loop_
_geom_angle_atom_site_label_1
_geom_angle_atom_site_label_2
_geom_angle_atom_site_label_3
_geom_angle
_geom_angle_site_symmetry_1
_geom_angle_site_symmetry_3
_geom_angle_publ_flag
F1 Xe1 F2 80.1(7) . . yes
F1 Xe1 F3 79.3(6) . . yes
F1 Xe1 F4 79.7(7) . . yes
F1 Xe1 F5 77.2(7) . . yes
F1 Xe1 F14 145.2(5) . 5_655 yes
F2 Xe1 F3 90.1(7) . . yes
F2 Xe1 F4 159.7(8) . . yes
F2 Xe1 F5 87.6(7) . . yes
F2 Xe1 F14 92.3(6) . 5_655 yes
F3 Xe1 F4 88.7(7) . . yes
F3 Xe1 F5 156.4(8) . . yes
F3 Xe1 F14 135.0(6) . 5_655 yes
F4 Xe1 F5 85.5(8) . . yes
F4 Xe1 F14 102.9(7) . 5_655 yes
F5 Xe1 F14 68.6(7) . 5_655 yes
Ni Xe2 F6 176.8(6) . . yes
Ni Xe2 F7 99.3(5) . . yes
Ni Xe2 F8 104.8(6) . . yes
Ni Xe2 F9 103.6(5) . . yes
Ni Xe2 F10 97.8(5) . . yes
F6 Xe2 F7 78.6(8) . . yes
F6 Xe2 F8 77.7(8) . . yes
F6 Xe2 F9 78.4(8) . . yes
F6 Xe2 F10 79.8(8) . . yes
F7 Xe2 F8 88.3(9) . . yes
F7 Xe2 F9 157.1(8) . . yes
F7 Xe2 F10 90.0(9) . . yes
F8 Xe2 F9 86.9(9) . . yes
F8 Xe2 F10 157.3(8) . . yes
F9 Xe2 F10 86.0(9) . . yes
Xe2 Ni F11 125.8(5) . . yes
Xe2 Ni F12 50.7(4) . . yes
Xe2 Ni F13 53.2(4) . . yes
Xe2 Ni F14 123.5(5) . . yes
Xe2 Ni F15 127.3(5) . . yes
Xe2 Ni F16 52.0(4) . . yes
F11 Ni F12 92.6(7) . . yes
F11 Ni F13 91.4(6) . . yes
F11 Ni F14 91.0(7) . . yes
F11 Ni F15 86.8(6) . . yes
F11 Ni F16 177.2(7) . . yes
F12 Ni F13 85.3(6) . . yes
F12 Ni F14 92.2(7) . . yes
F12 Ni F15 176.6(7) . . yes
F12 Ni F16 86.9(7) . . yes
F13 Ni F14 176.6(7) . . yes
F13 Ni F15 91.4(6) . . yes
F13 Ni F16 85.8(7) . . yes
F14 Ni F15 91.1(7) . . yes
F14 Ni F16 91.8(7) . . yes
F15 Ni F16 93.5(7) . . yes
Xe1 F14 Ni 156.7(8) 5_655 . yes

loop_
_geom_bond_atom_site_label_1
_geom_bond_atom_site_label_2
_geom_bond_distance
_geom_bond_site_symmetry_2
_geom_bond_publ_flag
Xe1 F1 1.812(15) . yes
Xe1 F2 1.846(16) . yes
Xe1 F3 1.835(15) . yes
Xe1 F4 1.830(16) . yes
Xe1 F5 1.847(13) . yes
Xe1 F14 2.437(17) 5_655 yes
Xe2 Ni 3.209(4) . yes
Xe2 F6 1.821(14) . yes
Xe2 F7 1.83(2) . yes
Xe2 F8 1.85(2) . yes
Xe2 F9 1.835(19) . yes
Xe2 F10 1.81(2) . yes
Ni F11 1.748(14) . yes
Ni F12 1.790(12) . yes
Ni F13 1.780(13) . yes
Ni F14 1.754(16) . yes
Ni F15 1.768(15) . yes
Ni F16 1.794(14) . yes

loop_
_geom_torsion_atom_site_label_1
_geom_torsion_atom_site_label_2
_geom_torsion_atom_site_label_3
_geom_torsion_atom_site_label_4
_geom_torsion
_geom_torsion_site_symmetry_3
_geom_torsion_site_symmetry_4
_geom_torsion_publ_flag
F1 Xe1 F14 Ni 12(3) 5_655 5_655 no
F2 Xe1 F14 Ni 88(2) 5_655 5_655 no
F3 Xe1 F14 Ni -180(2) 5_655 5_655 no
F4 Xe1 F14 Ni -78(2) 5_655 5_655 no
F5 Xe1 F14 Ni 2(2) 5_655 5_655 no
F7 Xe2 Ni F11 17.6(9) . . no
F7 Xe2 Ni F12 -41.3(10) . . no
F7 Xe2 Ni F13 77.4(9) . . no
F7 Xe2 Ni F14 -102.6(10) . . no
F7 Xe2 Ni F15 135.2(9) . . no
F7 Xe2 Ni F16 -164.6(9) . . no
F8 Xe2 Ni F11 -73.1(9) . . no
F8 Xe2 Ni F12 -132.0(10) . . no
F8 Xe2 Ni F13 -13.3(9) . . no
F8 Xe2 Ni F14 166.7(10) . . no
F8 Xe2 Ni F15 44.5(9) . . no
F8 Xe2 Ni F16 104.7(9) . . no
F9 Xe2 Ni F11 -163.4(9) . . no
F9 Xe2 Ni F12 137.7(10) . . no
F9 Xe2 Ni F13 -103.6(9) . . no
F9 Xe2 Ni F14 76.4(10) . . no
F9 Xe2 Ni F15 -45.8(9) . . no
F9 Xe2 Ni F16 14.4(9) . . no
F10 Xe2 Ni F11 108.9(9) . . no
F10 Xe2 Ni F12 50.0(10) . . no
F10 Xe2 Ni F13 168.7(9) . . no
F10 Xe2 Ni F14 -11.3(10) . . no
F10 Xe2 Ni F15 -133.6(9) . . no
F10 Xe2 Ni F16 -73.4(9) . . no
Xe2 Ni F14 Xe1 5(3) . 5_655 no
F11 Ni F14 Xe1 -131(2) . 5_655 no
F12 Ni F14 Xe1 -38(2) . 5_655 no
F15 Ni F14 Xe1 143(2) . 5_655 no
F16 Ni F14 Xe1 49(2) . 5_655 no
